data_1539869
loop_
_publ_author_name
'Bronger, W.'
'Auffermann, G.'

_publ_section_title
;
 Darstellung und Struktur ternaerer Palladiumhydride A3 Pd H5 mit A= K, Rb
 und Cs
;
_journal_name_full 'Journal of Alloys Compd.'
_journal_page_first 81
_journal_page_last 85
_journal_volume 187
_journal_year 1992
_chemical_formula_sum 'D5 K3 Pd'
_chemical_name_systematic 'K3 Pd D5'
_space_group_IT_number 127
_symmetry_space_group_name_Hall '-P 4 2ab'
_symmetry_space_group_name_H-M 'P 4/m b m'
_cell_angle_alpha 90
_cell_angle_beta 90
_cell_angle_gamma 90
_cell_formula_units_Z 2
_cell_length_a 7.432
_cell_length_b 7.432
_cell_length_c 5.811
_cell_volume 320.968
_citation_journal_id_ASTM JALCEU
_cod_data_source_file Bronger_JALCEU_1992_753.cif
_cod_data_source_block D5K3Pd1
_cod_original_cell_volume 320.9684
_cod_original_formula_sum 'D5 K3 Pd1'
_cod_database_code 1539869

loop_
_symmetry_equiv_pos_as_xyz
x,y,z
-y,x,z
-x,-y,z
y,-x,z
x+1/2,-y+1/2,-z
y+1/2,x+1/2,-z
-x+1/2,y+1/2,-z
-y+1/2,-x+1/2,-z
-x,-y,-z
y,-x,-z
x,y,-z
-y,x,-z
-x-1/2,y-1/2,z
-y-1/2,-x-1/2,z
x-1/2,-y-1/2,z
y-1/2,x-1/2,z

loop_
_atom_site_label
_atom_site_type_symbol
_atom_site_fract_x
_atom_site_fract_y
_atom_site_fract_z
_atom_site_occupancy
_atom_site_U_iso_or_equiv
K1 K 0 0 0 1 0.0
K2 K 0.678 0.178 0.5 1 0.0
D2 D 0.114 0.614 0.189 1 0.0
D1 D 0 0 0.5 1 0.0
Pd1 Pd 0 0.5 0 1 0.0
